data_7249188
loop_
_publ_author_name
'Zhao, Zhixiang'
'Yang, Yue'
'Hu, Linhai'
'Wang, Jianhua'
'Yu, Jie'
'Liu, Qingxiang'

_publ_section_title
;
 Six cobalt(ii), zinc(ii), nickel(ii) and copper(ii) complexes based on
 bis-benzimidazolyl bidentate ligands with phenolyl ether linkers:
 synthesis, structural studies and recognition of HSO4&#x2212;
;
_journal_issue 36
_journal_name_full CrystEngComm
_journal_page_first 5078
_journal_page_last 5089
_journal_paper_doi 10.1039/D4CE00553H
_journal_volume 26
_journal_year 2024
_chemical_formula_sum 'C29 H24 Co N6 O8'
_chemical_formula_weight 643.47
_space_group_IT_number 14
_space_group_name_Hall '-P 2ybc'
_space_group_name_H-M_alt 'P 1 21/c 1'
_symmetry_cell_setting monoclinic
_symmetry_space_group_name_H-M 'P 1 21/c 1'
_atom_sites_solution_hydrogens geom
_atom_sites_solution_primary direct
_atom_sites_solution_secondary difmap
_audit_creation_method SHELXL-97
_audit_update_record
;
2024-04-25 deposited with the CCDC.	2024-08-12 downloaded from the CCDC.
;
_cell_angle_alpha 90.00
_cell_angle_beta 99.8430(10)
_cell_angle_gamma 90.00
_cell_formula_units_Z 4
_cell_length_a 15.6623(10)
_cell_length_b 8.7700(5)
_cell_length_c 20.8453(13)
_cell_measurement_reflns_used 5684
_cell_measurement_temperature 296(2)
_cell_measurement_theta_max 25.95
_cell_measurement_theta_min 2.56
_cell_volume 2821.1(3)
_computing_cell_refinement 'Bruker SMART'
_computing_data_collection 'Bruker SMART'
_computing_data_reduction 'Bruker SAINT'
_computing_molecular_graphics 'Bruker SHELXTL'
_computing_publication_material 'Bruker SHELXTL'
_computing_structure_refinement 'SHELXL-97 (Sheldrick, 1997)'
_computing_structure_solution 'SHELXS-97 (Sheldrick, 1990)'
_diffrn_ambient_temperature 296(2)
_diffrn_measured_fraction_theta_full 1.000
_diffrn_measured_fraction_theta_max 1.000
_diffrn_measurement_device_type 'CCD area detector'
_diffrn_measurement_method 'phi and omega scans'
_diffrn_radiation_monochromator graphite
_diffrn_radiation_source 'fine-focus sealed tube'
_diffrn_radiation_type MoK\a
_diffrn_radiation_wavelength 0.71073
_diffrn_reflns_av_R_equivalents 0.0216
_diffrn_reflns_av_sigmaI/netI 0.0246
_diffrn_reflns_limit_h_max 18
_diffrn_reflns_limit_h_min -17
_diffrn_reflns_limit_k_max 8
_diffrn_reflns_limit_k_min -10
_diffrn_reflns_limit_l_max 20
_diffrn_reflns_limit_l_min -24
_diffrn_reflns_number 13997
_diffrn_reflns_theta_full 25.01
_diffrn_reflns_theta_max 25.01
_diffrn_reflns_theta_min 1.98
_exptl_absorpt_coefficient_mu 0.672
_exptl_absorpt_correction_T_max 0.8887
_exptl_absorpt_correction_T_min 0.8663
_exptl_absorpt_correction_type multi-scan
_exptl_absorpt_process_details SADABS
_exptl_crystal_colour RED
_exptl_crystal_density_diffrn 1.515
_exptl_crystal_density_meas ?
_exptl_crystal_density_method 'not measured'
_exptl_crystal_description BLOCK
_exptl_crystal_F_000 1324
_exptl_crystal_size_max 0.22
_exptl_crystal_size_mid 0.20
_exptl_crystal_size_min 0.18
_refine_diff_density_max 0.696
_refine_diff_density_min -0.426
_refine_diff_density_rms 0.044
_refine_ls_extinction_method none
_refine_ls_goodness_of_fit_ref 1.009
_refine_ls_hydrogen_treatment constr
_refine_ls_matrix_type full
_refine_ls_number_parameters 397
_refine_ls_number_reflns 4979
_refine_ls_number_restraints 0
_refine_ls_restrained_S_all 1.009
_refine_ls_R_factor_all 0.0550
_refine_ls_R_factor_gt 0.0386
_refine_ls_shift/su_max 0.000
_refine_ls_shift/su_mean 0.000
_refine_ls_structure_factor_coef Fsqd
_refine_ls_weighting_details 'calc w=1/[\s^2^(Fo^2^)+(0.0448P)^2^+1.7647P] where P=(Fo^2^+2Fc^2^)/3'
_refine_ls_weighting_scheme calc
_refine_ls_wR_factor_gt 0.0916
_refine_ls_wR_factor_ref 0.1028
_reflns_number_gt 3816
_reflns_number_total 4979
_reflns_threshold_expression >2sigma(I)
_cod_data_source_file d4ce00553h2.cif
_cod_data_source_block 100511b
_cod_depositor_comments
;
The following automatic conversions were performed:

data item '_exptl_absorpt_correction_type' value 'MULTI-SCAN' was
changed to 'multi-scan' in accordance with the
/home/data/users/saulius/crontab/automatic-downloads/rss-feeds/RSC/lib/dictionaries/cif_core.dic
dictionary named 'cif_core.dic' version 2.4.2 last updated on
2011-04-26.

data item '_symmetry_cell_setting' value 'Monoclinic' was changed to
'monoclinic' in accordance with the
/home/data/users/saulius/crontab/automatic-downloads/rss-feeds/RSC/lib/dictionaries/cif_core.dic
dictionary named 'cif_core.dic' version 2.4.2 last updated on
2011-04-26.

data item '_exptl_crystal_density_meas' value 'NONE' was changed to
'?' -- the value is perceived as not measured.

Automatic conversion script
Id: cif_fix_values 8170 2020-07-09 18:12:32Z antanas 

 Adding full bibliography for 7249188--7249193.cif.
;
_cod_original_sg_symbol_H-M P2(1)/c
_cod_database_code 7249188

loop_
_symmetry_equiv_pos_as_xyz
'x, y, z'
'-x, y+1/2, -z+1/2'
'-x, -y, -z'
'x, -y-1/2, z-1/2'

loop_
_atom_site_label
_atom_site_type_symbol
_atom_site_fract_x
_atom_site_fract_y
_atom_site_fract_z
_atom_site_U_iso_or_equiv
_atom_site_adp_type
_atom_site_occupancy
_atom_site_symmetry_multiplicity
_atom_site_calc_flag
_atom_site_refinement_flags
_atom_site_disorder_assembly
_atom_site_disorder_group
Co1 Co 0.23889(2) -0.23987(4) 0.007574(18) 0.04918(13) Uani 1 1 d . . .
N1 N 0.35008(13) -0.1303(2) 0.04628(10) 0.0433(5) Uani 1 1 d . . .
N2 N 0.43635(13) 0.0430(2) 0.10182(10) 0.0437(5) Uani 1 1 d . . .
N3 N 0.08025(14) 0.0608(3) 0.09058(11) 0.0524(6) Uani 1 1 d . . .
N4 N 0.15738(14) -0.0731(2) 0.03011(11) 0.0517(5) Uani 1 1 d . . .
N5 N 0.2022(2) -0.2967(3) -0.11787(13) 0.0675(7) Uani 1 1 d . . .
N6 N 0.24509(15) -0.5090(3) 0.05652(13) 0.0578(6) Uani 1 1 d . . .
O1 O 0.35301(12) 0.1069(3) 0.22132(9) 0.0672(6) Uani 1 1 d . . .
O2 O 0.20939(12) 0.0756(2) 0.21530(10) 0.0632(5) Uani 1 1 d . . .
O3 O 0.15002(17) -0.3123(3) -0.07878(12) 0.0927(8) Uani 1 1 d . . .
O4 O 0.27082(19) -0.2388(3) -0.09450(14) 0.1062(10) Uani 1 1 d . . .
O5 O 0.18071(18) -0.3330(4) -0.17438(12) 0.1019(9) Uani 1 1 d . . .
O6 O 0.19862(14) -0.4004(2) 0.07117(10) 0.0684(6) Uani 1 1 d . . .
O7 O 0.29046(13) -0.4754(2) 0.01417(12) 0.0687(6) Uani 1 1 d . . .
O8 O 0.24679(16) -0.6336(3) 0.08172(13) 0.0875(7) Uani 1 1 d . . .
C1 C 0.49070(16) -0.0621(3) 0.07946(11) 0.0423(6) Uani 1 1 d . . .
C2 C 0.43594(15) -0.1684(3) 0.04373(12) 0.0414(6) Uani 1 1 d . . .
C3 C 0.46982(17) -0.2870(3) 0.01187(13) 0.0486(6) Uani 1 1 d . . .
H3 H 0.4340 -0.3576 -0.0129 0.058 Uiso 1 1 calc R . .
C4 C 0.55897(18) -0.2958(3) 0.01850(15) 0.0563(7) Uani 1 1 d . . .
H4 H 0.5836 -0.3746 -0.0020 0.068 Uiso 1 1 calc R . .
C5 C 0.61294(18) -0.1899(4) 0.05510(15) 0.0590(7) Uani 1 1 d . . .
H5 H 0.6727 -0.2003 0.0587 0.071 Uiso 1 1 calc R . .
C6 C 0.58015(17) -0.0703(3) 0.08598(13) 0.0529(7) Uani 1 1 d . . .
H6 H 0.6161 0.0013 0.1100 0.063 Uiso 1 1 calc R . .
C7 C 0.35479(16) -0.0030(3) 0.08086(12) 0.0443(6) Uani 1 1 d . . .
H7 H 0.3064 0.0492 0.0897 0.053 Uiso 1 1 calc R . .
C8 C 0.46314(18) 0.1805(3) 0.14007(12) 0.0499(6) Uani 1 1 d . . .
H8A H 0.4141 0.2493 0.1373 0.060 Uiso 1 1 calc R . .
H8B H 0.5082 0.2321 0.1217 0.060 Uiso 1 1 calc R . .
C9 C 0.49639(17) 0.1446(3) 0.21023(12) 0.0476(6) Uani 1 1 d . . .
C10 C 0.43830(18) 0.1031(3) 0.25077(13) 0.0509(6) Uani 1 1 d . . .
C11 C 0.4673(2) 0.0645(3) 0.31527(13) 0.0587(7) Uani 1 1 d . . .
H11 H 0.4282 0.0360 0.3420 0.070 Uiso 1 1 calc R . .
C12 C 0.5551(2) 0.0691(3) 0.33932(14) 0.0616(8) Uani 1 1 d . . .
H12 H 0.5749 0.0430 0.3825 0.074 Uiso 1 1 calc R . .
C13 C 0.6131(2) 0.1112(4) 0.30069(15) 0.0672(8) Uani 1 1 d . . .
H13 H 0.6720 0.1146 0.3175 0.081 Uiso 1 1 calc R . .
C14 C 0.58354(19) 0.1489(3) 0.23617(15) 0.0630(8) Uani 1 1 d . . .
H14 H 0.6232 0.1775 0.2099 0.076 Uiso 1 1 calc R . .
C15 C 0.28915(19) 0.0458(4) 0.25465(16) 0.0697(9) Uani 1 1 d . . .
H15A H 0.2975 -0.0630 0.2611 0.084 Uiso 1 1 calc R . .
H15B H 0.2921 0.0942 0.2968 0.084 Uiso 1 1 calc R . .
C16 C 0.17385(18) 0.2194(3) 0.21861(13) 0.0551(7) Uani 1 1 d . . .
C17 C 0.08943(18) 0.2355(3) 0.18538(14) 0.0547(7) Uani 1 1 d . . .
C18 C 0.0492(2) 0.3748(4) 0.18889(16) 0.0676(8) Uani 1 1 d . . .
H18 H -0.0078 0.3873 0.1679 0.081 Uiso 1 1 calc R . .
C19 C 0.0916(3) 0.4958(4) 0.22287(17) 0.0783(10) Uani 1 1 d . . .
H19 H 0.0635 0.5888 0.2246 0.094 Uiso 1 1 calc R . .
C20 C 0.1754(2) 0.4779(4) 0.25399(17) 0.0774(10) Uani 1 1 d . . .
H20 H 0.2041 0.5593 0.2768 0.093 Uiso 1 1 calc R . .
C21 C 0.2174(2) 0.3409(4) 0.25190(15) 0.0678(9) Uani 1 1 d . . .
H21 H 0.2746 0.3298 0.2726 0.081 Uiso 1 1 calc R . .
C22 C 0.04294(18) 0.1044(4) 0.14800(14) 0.0604(8) Uani 1 1 d . . .
H22A H 0.0447 0.0170 0.1767 0.073 Uiso 1 1 calc R . .
H22B H -0.0174 0.1320 0.1341 0.073 Uiso 1 1 calc R . .
C23 C 0.07735(16) 0.1413(3) 0.03321(14) 0.0497(7) Uani 1 1 d . . .
C24 C 0.12639(16) 0.0573(3) -0.00437(14) 0.0482(6) Uani 1 1 d . . .
C25 C 0.13712(18) 0.1067(3) -0.06552(15) 0.0596(7) Uani 1 1 d . . .
H25 H 0.1703 0.0518 -0.0905 0.072 Uiso 1 1 calc R . .
C26 C 0.0965(2) 0.2408(4) -0.08785(18) 0.0746(9) Uani 1 1 d . . .
H26 H 0.1028 0.2776 -0.1286 0.090 Uiso 1 1 calc R . .
C27 C 0.0466(2) 0.3219(4) -0.05072(19) 0.0798(10) Uani 1 1 d . . .
H27 H 0.0197 0.4112 -0.0677 0.096 Uiso 1 1 calc R . .
C28 C 0.0355(2) 0.2750(3) 0.01017(17) 0.0664(8) Uani 1 1 d . . .
H28 H 0.0017 0.3298 0.0347 0.080 Uiso 1 1 calc R . .
C29 C 0.12797(18) -0.0644(3) 0.08547(15) 0.0564(7) Uani 1 1 d . . .
H29 H 0.1392 -0.1379 0.1180 0.068 Uiso 1 1 calc R . .

loop_
_atom_site_aniso_label
_atom_site_aniso_U_11
_atom_site_aniso_U_22
_atom_site_aniso_U_33
_atom_site_aniso_U_23
_atom_site_aniso_U_13
_atom_site_aniso_U_12
Co1 0.0414(2) 0.0438(2) 0.0600(2) -0.00669(17) 0.00207(16) 0.00211(16)
N1 0.0408(11) 0.0406(11) 0.0497(12) -0.0021(10) 0.0113(9) -0.0018(9)
N2 0.0470(12) 0.0415(11) 0.0426(11) -0.0029(9) 0.0078(9) -0.0043(9)
N3 0.0421(12) 0.0519(13) 0.0635(15) -0.0083(12) 0.0100(11) 0.0018(10)
N4 0.0424(12) 0.0491(13) 0.0627(15) -0.0077(11) 0.0066(11) 0.0046(10)
N5 0.0786(19) 0.0690(17) 0.0542(16) -0.0052(13) 0.0091(15) 0.0022(15)
N6 0.0435(13) 0.0518(15) 0.0742(17) -0.0016(13) -0.0011(12) -0.0003(11)
O1 0.0471(11) 0.1045(17) 0.0503(11) 0.0162(11) 0.0089(9) 0.0113(11)
O2 0.0514(12) 0.0686(13) 0.0691(13) 0.0012(11) 0.0088(10) 0.0096(10)
O3 0.0861(17) 0.129(2) 0.0636(14) -0.0032(15) 0.0160(13) 0.0405(16)
O4 0.0902(19) 0.118(2) 0.102(2) 0.0149(17) -0.0086(16) -0.0427(17)
O5 0.103(2) 0.138(2) 0.0640(16) -0.0354(16) 0.0117(14) 0.0022(18)
O6 0.0654(13) 0.0632(13) 0.0809(14) 0.0001(11) 0.0246(11) 0.0109(11)
O7 0.0559(13) 0.0579(12) 0.0965(16) -0.0041(12) 0.0247(12) 0.0044(10)
O8 0.0858(17) 0.0538(14) 0.118(2) 0.0236(13) 0.0031(14) -0.0012(12)
C1 0.0435(14) 0.0427(14) 0.0410(13) 0.0049(11) 0.0084(11) -0.0027(11)
C2 0.0424(14) 0.0403(13) 0.0430(14) 0.0059(11) 0.0118(11) 0.0008(11)
C3 0.0500(15) 0.0428(14) 0.0564(16) 0.0013(12) 0.0188(12) -0.0001(12)
C4 0.0562(17) 0.0495(16) 0.0687(19) 0.0052(14) 0.0268(15) 0.0078(13)
C5 0.0411(15) 0.0633(18) 0.075(2) 0.0137(16) 0.0166(14) 0.0044(14)
C6 0.0432(15) 0.0563(17) 0.0582(17) 0.0088(14) 0.0058(12) -0.0071(13)
C7 0.0436(14) 0.0431(14) 0.0471(14) -0.0009(12) 0.0107(11) -0.0005(11)
C8 0.0570(16) 0.0420(14) 0.0492(15) -0.0037(12) 0.0053(12) -0.0072(12)
C9 0.0537(16) 0.0416(14) 0.0455(15) -0.0055(12) 0.0025(12) -0.0023(12)
C10 0.0525(16) 0.0521(16) 0.0464(15) -0.0022(13) 0.0038(12) 0.0082(13)
C11 0.0655(19) 0.0642(18) 0.0458(16) 0.0021(14) 0.0079(14) 0.0101(15)
C12 0.072(2) 0.0598(18) 0.0468(16) -0.0068(14) -0.0072(15) 0.0136(16)
C13 0.0582(19) 0.076(2) 0.0602(19) -0.0130(17) -0.0097(15) -0.0020(16)
C14 0.0566(18) 0.0673(19) 0.0628(19) -0.0090(15) 0.0036(15) -0.0121(15)
C15 0.0532(18) 0.091(2) 0.0654(19) 0.0183(18) 0.0104(15) 0.0118(17)
C16 0.0523(16) 0.0671(19) 0.0492(16) -0.0011(14) 0.0179(13) 0.0023(14)
C17 0.0482(15) 0.0662(18) 0.0519(16) -0.0051(14) 0.0152(13) 0.0022(14)
C18 0.0604(19) 0.075(2) 0.068(2) -0.0071(17) 0.0144(15) 0.0141(17)
C19 0.094(3) 0.068(2) 0.076(2) -0.0126(18) 0.024(2) 0.012(2)
C20 0.083(3) 0.083(2) 0.069(2) -0.0223(19) 0.0189(19) -0.011(2)
C21 0.0601(19) 0.086(2) 0.0567(18) -0.0116(17) 0.0092(15) -0.0049(18)
C22 0.0443(15) 0.0693(19) 0.0698(19) -0.0078(16) 0.0159(14) 0.0004(14)
C23 0.0376(14) 0.0450(15) 0.0651(18) -0.0049(13) 0.0048(12) -0.0023(11)
C24 0.0351(13) 0.0427(14) 0.0656(18) -0.0072(13) 0.0053(12) -0.0033(11)
C25 0.0525(17) 0.0546(17) 0.073(2) -0.0075(15) 0.0146(14) -0.0054(14)
C26 0.087(2) 0.061(2) 0.078(2) 0.0097(17) 0.0204(19) -0.0003(18)
C27 0.097(3) 0.0499(18) 0.094(3) 0.0084(18) 0.019(2) 0.0156(18)
C28 0.0656(19) 0.0506(18) 0.083(2) -0.0072(16) 0.0136(17) 0.0104(15)
C29 0.0481(16) 0.0519(17) 0.0669(19) -0.0009(14) 0.0031(14) 0.0033(13)

loop_
_atom_type_symbol
_atom_type_description
_atom_type_scat_dispersion_real
_atom_type_scat_dispersion_imag
_atom_type_scat_source
C C 0.0033 0.0016 'International Tables Vol C Tables 4.2.6.8 and 6.1.1.4'
H H 0.0000 0.0000 'International Tables Vol C Tables 4.2.6.8 and 6.1.1.4'
N N 0.0061 0.0033 'International Tables Vol C Tables 4.2.6.8 and 6.1.1.4'
O O 0.0106 0.0060 'International Tables Vol C Tables 4.2.6.8 and 6.1.1.4'
Co Co 0.3494 0.9721 'International Tables Vol C Tables 4.2.6.8 and 6.1.1.4'

loop_
_geom_angle_atom_site_label_1
_geom_angle_atom_site_label_2
_geom_angle_atom_site_label_3
_geom_angle
_geom_angle_site_symmetry_1
_geom_angle_site_symmetry_3
_geom_angle_publ_flag
N1 Co1 N4 95.55(8) . . ?
N1 Co1 O6 113.30(9) . . ?
N4 Co1 O6 93.88(9) . . ?
N1 Co1 O3 148.35(10) . . ?
N4 Co1 O3 93.59(9) . . ?
O6 Co1 O3 96.19(10) . . ?
N1 Co1 O7 97.93(8) . . ?
N4 Co1 O7 152.53(9) . . ?
O6 Co1 O7 58.78(8) . . ?
O3 Co1 O7 87.36(9) . . ?
N1 Co1 O4 93.39(9) . . ?
N4 Co1 O4 117.29(10) . . ?
O6 Co1 O4 137.07(9) . . ?
O3 Co1 O4 55.72(10) . . ?
O7 Co1 O4 85.72(10) . . ?
C7 N1 C2 105.0(2) . . ?
C7 N1 Co1 125.40(17) . . ?
C2 N1 Co1 129.63(16) . . ?
C7 N2 C1 107.2(2) . . ?
C7 N2 C8 126.4(2) . . ?
C1 N2 C8 126.4(2) . . ?
C29 N3 C23 106.6(2) . . ?
C29 N3 C22 125.6(3) . . ?
C23 N3 C22 127.8(2) . . ?
C29 N4 C24 105.2(2) . . ?
C29 N4 Co1 124.6(2) . . ?
C24 N4 Co1 130.07(19) . . ?
O5 N5 O4 125.5(3) . . ?
O5 N5 O3 119.9(3) . . ?
O4 N5 O3 114.5(3) . . ?
O8 N6 O7 122.8(3) . . ?
O8 N6 O6 123.0(3) . . ?
O7 N6 O6 114.2(2) . . ?
C10 O1 C15 119.1(2) . . ?
C16 O2 C15 117.9(2) . . ?
N5 O3 Co1 96.3(2) . . ?
N5 O4 Co1 93.0(2) . . ?
N6 O6 Co1 96.01(17) . . ?
N6 O7 Co1 91.04(15) . . ?
C6 C1 N2 132.0(2) . . ?
C6 C1 C2 122.5(2) . . ?
N2 C1 C2 105.5(2) . . ?
C3 C2 C1 120.4(2) . . ?
C3 C2 N1 130.4(2) . . ?
C1 C2 N1 109.2(2) . . ?
C4 C3 C2 117.2(3) . . ?
C4 C3 H3 121.4 . . ?
C2 C3 H3 121.4 . . ?
C3 C4 C5 121.7(3) . . ?
C3 C4 H4 119.1 . . ?
C5 C4 H4 119.1 . . ?
C6 C5 C4 121.7(3) . . ?
C6 C5 H5 119.2 . . ?
C4 C5 H5 119.2 . . ?
C5 C6 C1 116.5(3) . . ?
C5 C6 H6 121.8 . . ?
C1 C6 H6 121.8 . . ?
N1 C7 N2 113.1(2) . . ?
N1 C7 H7 123.4 . . ?
N2 C7 H7 123.4 . . ?
N2 C8 C9 112.2(2) . . ?
N2 C8 H8A 109.2 . . ?
C9 C8 H8A 109.2 . . ?
N2 C8 H8B 109.2 . . ?
C9 C8 H8B 109.2 . . ?
H8A C8 H8B 107.9 . . ?
C14 C9 C10 118.3(3) . . ?
C14 C9 C8 122.1(3) . . ?
C10 C9 C8 119.5(2) . . ?
O1 C10 C11 124.9(3) . . ?
O1 C10 C9 114.2(2) . . ?
C11 C10 C9 120.9(3) . . ?
C12 C11 C10 119.1(3) . . ?
C12 C11 H11 120.5 . . ?
C10 C11 H11 120.5 . . ?
C13 C12 C11 121.0(3) . . ?
C13 C12 H12 119.5 . . ?
C11 C12 H12 119.5 . . ?
C12 C13 C14 119.5(3) . . ?
C12 C13 H13 120.2 . . ?
C14 C13 H13 120.2 . . ?
C9 C14 C13 121.2(3) . . ?
C9 C14 H14 119.4 . . ?
C13 C14 H14 119.4 . . ?
O2 C15 O1 106.1(2) . . ?
O2 C15 H15A 110.5 . . ?
O1 C15 H15A 110.5 . . ?
O2 C15 H15B 110.5 . . ?
O1 C15 H15B 110.5 . . ?
H15A C15 H15B 108.7 . . ?
O2 C16 C21 123.9(3) . . ?
O2 C16 C17 115.1(3) . . ?
C21 C16 C17 121.1(3) . . ?
C18 C17 C16 117.8(3) . . ?
C18 C17 C22 121.2(3) . . ?
C16 C17 C22 121.0(3) . . ?
C19 C18 C17 121.5(3) . . ?
C19 C18 H18 119.3 . . ?
C17 C18 H18 119.3 . . ?
C20 C19 C18 119.5(3) . . ?
C20 C19 H19 120.3 . . ?
C18 C19 H19 120.3 . . ?
C19 C20 C21 120.7(3) . . ?
C19 C20 H20 119.6 . . ?
C21 C20 H20 119.6 . . ?
C20 C21 C16 119.4(3) . . ?
C20 C21 H21 120.3 . . ?
C16 C21 H21 120.3 . . ?
N3 C22 C17 113.3(2) . . ?
N3 C22 H22A 108.9 . . ?
C17 C22 H22A 108.9 . . ?
N3 C22 H22B 108.9 . . ?
C17 C22 H22B 108.9 . . ?
H22A C22 H22B 107.7 . . ?
N3 C23 C28 132.4(3) . . ?
N3 C23 C24 106.0(2) . . ?
C28 C23 C24 121.6(3) . . ?
C25 C24 N4 130.2(3) . . ?
C25 C24 C23 121.1(3) . . ?
N4 C24 C23 108.7(2) . . ?
C26 C25 C24 117.1(3) . . ?
C26 C25 H25 121.4 . . ?
C24 C25 H25 121.4 . . ?
C25 C26 C27 121.4(3) . . ?
C25 C26 H26 119.3 . . ?
C27 C26 H26 119.3 . . ?
C28 C27 C26 122.3(3) . . ?
C28 C27 H27 118.8 . . ?
C26 C27 H27 118.8 . . ?
C27 C28 C23 116.5(3) . . ?
C27 C28 H28 121.8 . . ?
C23 C28 H28 121.8 . . ?
N4 C29 N3 113.6(3) . . ?
N4 C29 H29 123.2 . . ?
N3 C29 H29 123.2 . . ?

loop_
_geom_bond_atom_site_label_1
_geom_bond_atom_site_label_2
_geom_bond_distance
_geom_bond_site_symmetry_2
_geom_bond_publ_flag
Co1 N1 2.032(2) . ?
Co1 N4 2.048(2) . ?
Co1 O6 2.103(2) . ?
Co1 O3 2.174(3) . ?
Co1 O7 2.214(2) . ?
Co1 O4 2.267(3) . ?
N1 C7 1.324(3) . ?
N1 C2 1.395(3) . ?
N2 C7 1.340(3) . ?
N2 C1 1.388(3) . ?
N2 C8 1.467(3) . ?
N3 C29 1.343(3) . ?
N3 C23 1.383(3) . ?
N3 C22 1.469(3) . ?
N4 C29 1.316(4) . ?
N4 C24 1.393(3) . ?
N5 O5 1.211(3) . ?
N5 O4 1.213(3) . ?
N5 O3 1.256(3) . ?
N6 O8 1.211(3) . ?
N6 O7 1.259(3) . ?
N6 O6 1.267(3) . ?
O1 C10 1.372(3) . ?
O1 C15 1.417(3) . ?
O2 C16 1.385(3) . ?
O2 C15 1.397(3) . ?
C1 C6 1.386(3) . ?
C1 C2 1.393(3) . ?
C2 C3 1.388(3) . ?
C3 C4 1.382(4) . ?
C3 H3 0.9300 . ?
C4 C5 1.393(4) . ?
C4 H4 0.9300 . ?
C5 C6 1.376(4) . ?
C5 H5 0.9300 . ?
C6 H6 0.9300 . ?
C7 H7 0.9300 . ?
C8 C9 1.499(4) . ?
C8 H8A 0.9700 . ?
C8 H8B 0.9700 . ?
C9 C14 1.380(4) . ?
C9 C10 1.392(4) . ?
C10 C11 1.386(4) . ?
C11 C12 1.381(4) . ?
C11 H11 0.9300 . ?
C12 C13 1.364(4) . ?
C12 H12 0.9300 . ?
C13 C14 1.385(4) . ?
C13 H13 0.9300 . ?
C14 H14 0.9300 . ?
C15 H15A 0.9700 . ?
C15 H15B 0.9700 . ?
C16 C21 1.386(4) . ?
C16 C17 1.391(4) . ?
C17 C18 1.383(4) . ?
C17 C22 1.505(4) . ?
C18 C19 1.382(5) . ?
C18 H18 0.9300 . ?
C19 C20 1.370(5) . ?
C19 H19 0.9300 . ?
C20 C21 1.374(5) . ?
C20 H20 0.9300 . ?
C21 H21 0.9300 . ?
C22 H22A 0.9700 . ?
C22 H22B 0.9700 . ?
C23 C28 1.388(4) . ?
C23 C24 1.398(4) . ?
C24 C25 1.384(4) . ?
C25 C26 1.380(4) . ?
C25 H25 0.9300 . ?
C26 C27 1.387(5) . ?
C26 H26 0.9300 . ?
C27 C28 1.373(5) . ?
C27 H27 0.9300 . ?
C28 H28 0.9300 . ?
C29 H29 0.9300 . ?

loop_
_geom_torsion_atom_site_label_1
_geom_torsion_atom_site_label_2
_geom_torsion_atom_site_label_3
_geom_torsion_atom_site_label_4
_geom_torsion
_geom_torsion_site_symmetry_1
_geom_torsion_site_symmetry_2
_geom_torsion_site_symmetry_3
_geom_torsion_site_symmetry_4
_geom_torsion_publ_flag
N4 Co1 N1 C7 7.6(2) . . . . ?
O6 Co1 N1 C7 -89.0(2) . . . . ?
O3 Co1 N1 C7 113.7(2) . . . . ?
O7 Co1 N1 C7 -148.3(2) . . . . ?
O4 Co1 N1 C7 125.5(2) . . . . ?
N4 Co1 N1 C2 -172.8(2) . . . . ?
O6 Co1 N1 C2 90.5(2) . . . . ?
O3 Co1 N1 C2 -66.7(3) . . . . ?
O7 Co1 N1 C2 31.2(2) . . . . ?
O4 Co1 N1 C2 -55.0(2) . . . . ?
N1 Co1 N4 C29 -88.2(2) . . . . ?
O6 Co1 N4 C29 25.7(2) . . . . ?
O3 Co1 N4 C29 122.1(2) . . . . ?
O7 Co1 N4 C29 31.0(3) . . . . ?
O4 Co1 N4 C29 175.1(2) . . . . ?
N1 Co1 N4 C24 86.5(2) . . . . ?
O6 Co1 N4 C24 -159.6(2) . . . . ?
O3 Co1 N4 C24 -63.1(2) . . . . ?
O7 Co1 N4 C24 -154.3(2) . . . . ?
O4 Co1 N4 C24 -10.2(2) . . . . ?
O5 N5 O3 Co1 176.3(3) . . . . ?
O4 N5 O3 Co1 -6.5(3) . . . . ?
N1 Co1 O3 N5 18.0(3) . . . . ?
N4 Co1 O3 N5 124.7(2) . . . . ?
O6 Co1 O3 N5 -141.02(19) . . . . ?
O7 Co1 O3 N5 -82.8(2) . . . . ?
O4 Co1 O3 N5 3.80(18) . . . . ?
O5 N5 O4 Co1 -176.8(3) . . . . ?
O3 N5 O4 Co1 6.2(3) . . . . ?
N1 Co1 O4 N5 -176.5(2) . . . . ?
N4 Co1 O4 N5 -78.5(2) . . . . ?
O6 Co1 O4 N5 53.3(3) . . . . ?
O3 Co1 O4 N5 -3.92(19) . . . . ?
O7 Co1 O4 N5 85.8(2) . . . . ?
O8 N6 O6 Co1 178.9(2) . . . . ?
O7 N6 O6 Co1 -0.1(2) . . . . ?
N1 Co1 O6 N6 -85.04(16) . . . . ?
N4 Co1 O6 N6 177.22(16) . . . . ?
O3 Co1 O6 N6 83.18(16) . . . . ?
O7 Co1 O6 N6 0.06(14) . . . . ?
O4 Co1 O6 N6 38.8(2) . . . . ?
O8 N6 O7 Co1 -178.9(2) . . . . ?
O6 N6 O7 Co1 0.1(2) . . . . ?
N1 Co1 O7 N6 112.43(16) . . . . ?
N4 Co1 O7 N6 -6.2(3) . . . . ?
O6 Co1 O7 N6 -0.06(14) . . . . ?
O3 Co1 O7 N6 -98.92(17) . . . . ?
O4 Co1 O7 N6 -154.73(17) . . . . ?
C7 N2 C1 C6 179.2(3) . . . . ?
C8 N2 C1 C6 0.4(4) . . . . ?
C7 N2 C1 C2 1.1(3) . . . . ?
C8 N2 C1 C2 -177.7(2) . . . . ?
C6 C1 C2 C3 -1.1(4) . . . . ?
N2 C1 C2 C3 177.2(2) . . . . ?
C6 C1 C2 N1 179.9(2) . . . . ?
N2 C1 C2 N1 -1.8(3) . . . . ?
C7 N1 C2 C3 -177.1(3) . . . . ?
Co1 N1 C2 C3 3.3(4) . . . . ?
C7 N1 C2 C1 1.8(3) . . . . ?
Co1 N1 C2 C1 -177.82(16) . . . . ?
C1 C2 C3 C4 1.3(4) . . . . ?
N1 C2 C3 C4 -179.9(2) . . . . ?
C2 C3 C4 C5 -0.5(4) . . . . ?
C3 C4 C5 C6 -0.6(4) . . . . ?
C4 C5 C6 C1 0.9(4) . . . . ?
N2 C1 C6 C5 -177.9(3) . . . . ?
C2 C1 C6 C5 0.0(4) . . . . ?
C2 N1 C7 N2 -1.1(3) . . . . ?
Co1 N1 C7 N2 178.52(16) . . . . ?
C1 N2 C7 N1 0.0(3) . . . . ?
C8 N2 C7 N1 178.8(2) . . . . ?
C7 N2 C8 C9 104.3(3) . . . . ?
C1 N2 C8 C9 -77.1(3) . . . . ?
N2 C8 C9 C14 105.3(3) . . . . ?
N2 C8 C9 C10 -73.6(3) . . . . ?
C15 O1 C10 C11 -10.2(4) . . . . ?
C15 O1 C10 C9 170.8(3) . . . . ?
C14 C9 C10 O1 178.0(2) . . . . ?
C8 C9 C10 O1 -3.1(4) . . . . ?
C14 C9 C10 C11 -1.0(4) . . . . ?
C8 C9 C10 C11 177.9(2) . . . . ?
O1 C10 C11 C12 -178.3(3) . . . . ?
C9 C10 C11 C12 0.6(4) . . . . ?
C10 C11 C12 C13 0.2(4) . . . . ?
C11 C12 C13 C14 -0.5(5) . . . . ?
C10 C9 C14 C13 0.7(4) . . . . ?
C8 C9 C14 C13 -178.2(3) . . . . ?
C12 C13 C14 C9 0.0(5) . . . . ?
C16 O2 C15 O1 -81.5(3) . . . . ?
C10 O1 C15 O2 175.8(2) . . . . ?
C15 O2 C16 C21 8.8(4) . . . . ?
C15 O2 C16 C17 -171.5(2) . . . . ?
O2 C16 C17 C18 177.6(3) . . . . ?
C21 C16 C17 C18 -2.6(4) . . . . ?
O2 C16 C17 C22 -1.2(4) . . . . ?
C21 C16 C17 C22 178.6(3) . . . . ?
C16 C17 C18 C19 1.5(5) . . . . ?
C22 C17 C18 C19 -179.7(3) . . . . ?
C17 C18 C19 C20 -0.2(5) . . . . ?
C18 C19 C20 C21 -0.2(5) . . . . ?
C19 C20 C21 C16 -0.9(5) . . . . ?
O2 C16 C21 C20 -177.9(3) . . . . ?
C17 C16 C21 C20 2.3(5) . . . . ?
C29 N3 C22 C17 106.2(3) . . . . ?
C23 N3 C22 C17 -70.4(3) . . . . ?
C18 C17 C22 N3 113.8(3) . . . . ?
C16 C17 C22 N3 -67.5(4) . . . . ?
C29 N3 C23 C28 177.3(3) . . . . ?
C22 N3 C23 C28 -5.5(5) . . . . ?
C29 N3 C23 C24 -0.7(3) . . . . ?
C22 N3 C23 C24 176.5(2) . . . . ?
C29 N4 C24 C25 -179.8(3) . . . . ?
Co1 N4 C24 C25 4.7(4) . . . . ?
C29 N4 C24 C23 -0.4(3) . . . . ?
Co1 N4 C24 C23 -175.86(17) . . . . ?
N3 C23 C24 C25 -179.8(2) . . . . ?
C28 C23 C24 C25 1.9(4) . . . . ?
N3 C23 C24 N4 0.7(3) . . . . ?
C28 C23 C24 N4 -177.6(2) . . . . ?
N4 C24 C25 C26 178.6(3) . . . . ?
C23 C24 C25 C26 -0.8(4) . . . . ?
C24 C25 C26 C27 -0.4(5) . . . . ?
C25 C26 C27 C28 0.7(6) . . . . ?
C26 C27 C28 C23 0.3(5) . . . . ?
N3 C23 C28 C27 -179.3(3) . . . . ?
C24 C23 C28 C27 -1.5(4) . . . . ?
C24 N4 C29 N3 -0.1(3) . . . . ?
Co1 N4 C29 N3 175.72(17) . . . . ?
C23 N3 C29 N4 0.5(3) . . . . ?
C22 N3 C29 N4 -176.7(2) . . . . ?
